data_7235346
loop_
_publ_author_name
'Tripathy, Debakanta'
'Sahoo, Himansu S.'
'Ramkumar, Venkatachalam'
'Chand, Dillip Kumar'

_publ_section_title
;
 Palladium(ii) induced complete conformational enrichment of the syn
 isomer of N,N&#x2032;-bis(4-pyridylformyl)piperazine
;
_journal_issue 36
_journal_name_full 'RSC Advances'
_journal_page_first 18595
_journal_paper_doi 10.1039/c3ra47904h
_journal_volume 4
_journal_year 2014
_chemical_formula_moiety 'C16 H16 N4 O2 '
_chemical_formula_sum 'C16 H16 N4 O2'
_chemical_formula_weight 296.33
_space_group_IT_number 14
_space_group_name_Hall '-P 2yn'
_space_group_name_H-M_alt 'P 1 21/n 1'
_symmetry_cell_setting monoclinic
_symmetry_space_group_name_Hall '-P 2yn'
_symmetry_space_group_name_H-M 'P 1 21/n 1'
_atom_sites_solution_hydrogens geom
_atom_sites_solution_primary direct
_atom_sites_solution_secondary difmap
_audit_creation_method SHELXL-97
_cell_angle_alpha 90.00
_cell_angle_beta 107.528(2)
_cell_angle_gamma 90.00
_cell_formula_units_Z 2
_cell_length_a 9.1945(6)
_cell_length_b 8.2633(5)
_cell_length_c 9.9539(6)
_cell_measurement_reflns_used 1775
_cell_measurement_temperature 298(2)
_cell_measurement_theta_max 29.44
_cell_measurement_theta_min 2.65
_cell_volume 721.15(8)
_computing_cell_refinement 'APEXII/SAINT, Bruker,2004'
_computing_data_collection 'APEXII, Bruker,2004'
_computing_data_reduction 'SAINT PLUS/XPREP, Bruker,2004'
_computing_molecular_graphics 'ORTEP-3   (Farrugia, 1997)'
_computing_publication_material 'SHELXL-97  (Sheldrick, 2008)'
_computing_structure_refinement 'SHELXL-97  (Sheldrick, 2008)'
_computing_structure_solution 'SHELXS-97  (Sheldrick, 2008)'
_diffrn_ambient_temperature 298(2)
_diffrn_measured_fraction_theta_full 0.957
_diffrn_measured_fraction_theta_max 0.957
_diffrn_measurement_device_type 'Bruker APEXII CCD area detector'
_diffrn_measurement_method 'phi and omega scans'
_diffrn_radiation_monochromator graphite
_diffrn_radiation_source 'fine-focus sealed tube'
_diffrn_radiation_type MoK\a
_diffrn_radiation_wavelength 0.71073
_diffrn_reflns_av_R_equivalents 0.0213
_diffrn_reflns_av_sigmaI/netI 0.0208
_diffrn_reflns_limit_h_max 10
_diffrn_reflns_limit_h_min -9
_diffrn_reflns_limit_k_max 9
_diffrn_reflns_limit_k_min -9
_diffrn_reflns_limit_l_max 11
_diffrn_reflns_limit_l_min -11
_diffrn_reflns_number 4185
_diffrn_reflns_theta_full 25.00
_diffrn_reflns_theta_max 25.00
_diffrn_reflns_theta_min 2.65
_exptl_absorpt_coefficient_mu 0.094
_exptl_absorpt_correction_T_max 0.9815
_exptl_absorpt_correction_T_min 0.9695
_exptl_absorpt_correction_type multi-scan
_exptl_absorpt_process_details 'SADABS (Bruker,2004)'
_exptl_crystal_colour colourless
_exptl_crystal_density_diffrn 1.365
_exptl_crystal_density_method 'not measured'
_exptl_crystal_description Hexagonal
_exptl_crystal_F_000 312.0
_exptl_crystal_size_max 0.25
_exptl_crystal_size_mid 0.20
_exptl_crystal_size_min 0.15
_refine_diff_density_max 0.184
_refine_diff_density_min -0.148
_refine_diff_density_rms 0.032
_refine_ls_extinction_coef 0.094(16)
_refine_ls_extinction_expression Fc^*^=kFc[1+0.001xFc^2^\l^3^/sin(2\q)]^-1/4^
_refine_ls_extinction_method SHELXL
_refine_ls_goodness_of_fit_ref 1.068
_refine_ls_hydrogen_treatment constr
_refine_ls_matrix_type full
_refine_ls_number_parameters 101
_refine_ls_number_reflns 1211
_refine_ls_number_restraints 0
_refine_ls_restrained_S_all 1.068
_refine_ls_R_factor_all 0.0466
_refine_ls_R_factor_gt 0.0367
_refine_ls_shift/su_max 0.000
_refine_ls_shift/su_mean 0.000
_refine_ls_structure_factor_coef Fsqd
_refine_ls_weighting_details 'calc w=1/[\s^2^(Fo^2^)+(0.1000P)^2^+0.0000P] where P=(Fo^2^+2Fc^2^)/3'
_refine_ls_weighting_scheme calc
_refine_ls_wR_factor_gt 0.1259
_refine_ls_wR_factor_ref 0.1378
_reflns_number_gt 1006
_reflns_number_total 1211
_reflns_threshold_expression >2sigma(I)
_cod_data_source_file c3ra47904h2.cif
_cod_data_source_block new
_cod_depositor_comments
;
The following automatic conversions were performed:

data item '_symmetry_cell_setting' value 'Monoclinic' was changed to
'monoclinic' in accordance with the
/home/saulius/struct/COD-crude-data/automatic-downloads/DataCite-retrospective/RSC/depositions/lib/dictionaries/cif_core.dic
dictionary named 'cif_core.dic' version 2.4.2 last updated on
2011-04-26.

Automatic conversion script
Id: cif_fix_values 6909 2019-04-08 15:41:33Z antanas 
;
_cod_original_sg_symbol_H-M P2(1)/n
_cod_database_code 7235346

loop_
_symmetry_equiv_pos_as_xyz
'x, y, z'
'-x+1/2, y+1/2, -z+1/2'
'-x, -y, -z'
'x-1/2, -y-1/2, z-1/2'

loop_
_atom_site_label
_atom_site_type_symbol
_atom_site_fract_x
_atom_site_fract_y
_atom_site_fract_z
_atom_site_U_iso_or_equiv
_atom_site_adp_type
_atom_site_occupancy
_atom_site_symmetry_multiplicity
_atom_site_calc_flag
_atom_site_refinement_flags
C1 C 0.59223(17) 0.2205(2) 0.40234(15) 0.0415(5) Uani 1 1 d .
H1 H 0.5282 0.2887 0.3362 0.050 Uiso 1 1 calc R
C2 C 0.5890(2) 0.2197(2) 0.54064(17) 0.0502(5) Uani 1 1 d .
H2 H 0.5212 0.2890 0.5648 0.060 Uiso 1 1 calc R
C3 C 0.7725(2) 0.0281(2) 0.60233(16) 0.0527(5) Uani 1 1 d .
H3 H 0.8347 -0.0396 0.6703 0.063 Uiso 1 1 calc R
C4 C 0.78512(19) 0.02116(18) 0.46801(15) 0.0420(5) Uani 1 1 d .
H4 H 0.8552 -0.0480 0.4472 0.050 Uiso 1 1 calc R
C5 C 0.69165(17) 0.11882(17) 0.36450(14) 0.0321(5) Uani 1 1 d .
C6 C 0.71437(18) 0.11741(17) 0.22088(14) 0.0336(5) Uani 1 1 d .
C7 C 0.60485(18) 0.10757(18) -0.03545(14) 0.0360(5) Uani 1 1 d .
H7A H 0.7092 0.1337 -0.0305 0.043 Uiso 1 1 calc R
H7B H 0.5392 0.1920 -0.0890 0.043 Uiso 1 1 calc R
C8 C 0.43882(16) 0.05291(19) 0.10929(14) 0.0357(5) Uani 1 1 d .
H8A H 0.3652 0.1347 0.0627 0.043 Uiso 1 1 calc R
H8B H 0.4372 0.0439 0.2060 0.043 Uiso 1 1 calc R
N1 N 0.67727(19) 0.12546(19) 0.64106(15) 0.0546(5) Uani 1 1 d .
N2 N 0.59056(14) 0.10160(14) 0.10744(11) 0.0339(4) Uani 1 1 d .
O1 O 0.84355(13) 0.13381(17) 0.21237(11) 0.0579(5) Uani 1 1 d .

loop_
_atom_site_aniso_label
_atom_site_aniso_U_11
_atom_site_aniso_U_22
_atom_site_aniso_U_33
_atom_site_aniso_U_23
_atom_site_aniso_U_13
_atom_site_aniso_U_12
C1 0.0349(10) 0.0543(10) 0.0339(8) -0.0053(7) 0.0081(7) -0.0001(7)
C2 0.0421(11) 0.0698(12) 0.0433(10) -0.0169(8) 0.0196(8) -0.0085(9)
C3 0.0695(14) 0.0533(11) 0.0324(9) 0.0092(7) 0.0112(8) -0.0048(9)
C4 0.0484(12) 0.0396(9) 0.0373(9) 0.0008(7) 0.0119(8) -0.0001(7)
C5 0.0310(10) 0.0376(8) 0.0271(8) -0.0047(6) 0.0077(6) -0.0095(6)
C6 0.0309(11) 0.0404(9) 0.0298(9) -0.0022(6) 0.0097(7) -0.0062(6)
C7 0.0357(10) 0.0490(9) 0.0246(8) 0.0009(6) 0.0109(6) -0.0115(7)
C8 0.0308(9) 0.0500(9) 0.0278(7) -0.0024(7) 0.0110(6) -0.0027(7)
N1 0.0646(11) 0.0704(11) 0.0332(8) -0.0046(7) 0.0215(8) -0.0179(8)
N2 0.0332(9) 0.0450(8) 0.0246(7) -0.0032(5) 0.0105(5) -0.0103(6)
O1 0.0350(9) 0.1033(11) 0.0363(7) -0.0041(6) 0.0122(5) -0.0136(7)

loop_
_atom_type_symbol
_atom_type_description
_atom_type_scat_dispersion_real
_atom_type_scat_dispersion_imag
_atom_type_scat_source
C C 0.0033 0.0016 'International Tables Vol C Tables 4.2.6.8 and 6.1.1.4'
H H 0.0000 0.0000 'International Tables Vol C Tables 4.2.6.8 and 6.1.1.4'
N N 0.0061 0.0033 'International Tables Vol C Tables 4.2.6.8 and 6.1.1.4'
O O 0.0106 0.0060 'International Tables Vol C Tables 4.2.6.8 and 6.1.1.4'

loop_
_geom_angle_atom_site_label_1
_geom_angle_atom_site_label_2
_geom_angle_atom_site_label_3
_geom_angle
_geom_angle_site_symmetry_1
_geom_angle_site_symmetry_3
C5 C1 C2 118.96(15) . .
C5 C1 H1 120.5 . .
C2 C1 H1 120.5 . .
N1 C2 C1 123.86(16) . .
N1 C2 H2 118.1 . .
C1 C2 H2 118.1 . .
N1 C3 C4 124.22(16) . .
N1 C3 H3 117.9 . .
C4 C3 H3 117.9 . .
C3 C4 C5 118.88(16) . .
C3 C4 H4 120.6 . .
C5 C4 H4 120.6 . .
C1 C5 C4 117.84(14) . .
C1 C5 C6 123.96(13) . .
C4 C5 C6 117.99(13) . .
O1 C6 N2 123.08(13) . .
O1 C6 C5 118.69(13) . .
N2 C6 C5 118.22(13) . .
N2 C7 C8 110.71(11) . 3_655
N2 C7 H7A 109.5 . .
C8 C7 H7A 109.5 3_655 .
N2 C7 H7B 109.5 . .
C8 C7 H7B 109.5 3_655 .
H7A C7 H7B 108.1 . .
N2 C8 C7 110.57(12) . 3_655
N2 C8 H8A 109.5 . .
C7 C8 H8A 109.5 3_655 .
N2 C8 H8B 109.5 . .
C7 C8 H8B 109.5 3_655 .
H8A C8 H8B 108.1 . .
C3 N1 C2 116.23(14) . .
C6 N2 C8 125.93(12) . .
C6 N2 C7 120.62(12) . .
C8 N2 C7 112.76(11) . .

loop_
_geom_bond_atom_site_label_1
_geom_bond_atom_site_label_2
_geom_bond_distance
_geom_bond_site_symmetry_2
C1 C5 1.375(2) .
C1 C2 1.386(2) .
C1 H1 0.9300 .
C2 N1 1.333(2) .
C2 H2 0.9300 .
C3 N1 1.329(2) .
C3 C4 1.378(2) .
C3 H3 0.9300 .
C4 C5 1.385(2) .
C4 H4 0.9300 .
C5 C6 1.5058(19) .
C6 O1 1.2234(18) .
C6 N2 1.3467(18) .
C7 N2 1.4681(16) .
C7 C8 1.511(2) 3_655
C7 H7A 0.9700 .
C7 H7B 0.9700 .
C8 N2 1.4575(19) .
C8 C7 1.511(2) 3_655
C8 H8A 0.9700 .
C8 H8B 0.9700 .

loop_
_geom_torsion_atom_site_label_1
_geom_torsion_atom_site_label_2
_geom_torsion_atom_site_label_3
_geom_torsion_atom_site_label_4
_geom_torsion
_geom_torsion_site_symmetry_1
C5 C1 C2 N1 0.0(3) .
N1 C3 C4 C5 -1.2(3) .
C2 C1 C5 C4 -0.6(2) .
C2 C1 C5 C6 -175.19(13) .
C3 C4 C5 C1 1.1(2) .
C3 C4 C5 C6 176.06(13) .
C1 C5 C6 O1 125.49(17) .
C4 C5 C6 O1 -49.11(19) .
C1 C5 C6 N2 -53.09(19) .
C4 C5 C6 N2 132.31(15) .
C4 C3 N1 C2 0.6(3) .
C1 C2 N1 C3 0.0(3) .
O1 C6 N2 C8 168.20(15) .
C5 C6 N2 C8 -13.3(2) .
O1 C6 N2 C7 -1.6(2) .
C5 C6 N2 C7 176.93(11) .
C7 C8 N2 C6 -115.02(15) 3_655
C7 C8 N2 C7 55.45(17) 3_655
C8 C7 N2 C6 115.51(15) 3_655
C8 C7 N2 C8 -55.53(19) 3_655
